data_2239773
loop_
_publ_author_name
'bin Shawkataly, Omar'
'Khan, Imthyaz Ahmed'
'Sirat, Siti Syaida'
'Rosli, Mohd Mustaqim'

_publ_section_title
;
 (Benzyldiphenylphosphane-1\k<i>P</i>)[\m-bis(diphenylphosphanyl)methane-2:3\k^2^<i>P</i>:<i>P</i>']nonacarbonyl-1\k^3^<i>C</i>,2\k^3^<i>C</i>,3\k^3^<i>C</i>-<i>triangulo</i>-triruthenium(0)
;
_journal_issue 8
_journal_name_full 'Acta Crystallographica Section E'
_journal_page_first m293
_journal_page_last m294
_journal_paper_doi 10.1107/S1600536814015475
_journal_volume 70
_journal_year 2014
_chemical_formula_iupac '[Ru3 (C19 H17 P) (C25 H22 P2) (C O)9]'
_chemical_formula_moiety 'C53 H39 O9 P3 Ru3'
_chemical_formula_sum 'C53 H39 O9 P3 Ru3'
_chemical_formula_weight 1215.96
_chemical_name_systematic
(Benzyldiphenylphosphane-1\k<i>P</i>)[\m-bis(diphenylphosphanyl)methane-2:3\k^2^<i>P</i>:<i>P</i>']nonacarbonyl-1\k^3^<i>C</i>,2\k^3^<i>C</i>,3\k^3^<i>C</i>-<i>triangulo</i>-triruthenium(0)
_space_group_IT_number 14
_symmetry_cell_setting monoclinic
_symmetry_space_group_name_Hall '-P 2yn'
_symmetry_space_group_name_H-M 'P 1 21/n 1'
_atom_sites_solution_hydrogens geom
_atom_sites_solution_primary direct
_atom_sites_solution_secondary difmap
_audit_creation_method SHELXL-97
_cell_angle_alpha 90.00
_cell_angle_beta 97.6200(10)
_cell_angle_gamma 90.00
_cell_formula_units_Z 8
_cell_length_a 13.4308(2)
_cell_length_b 35.3969(6)
_cell_length_c 20.6967(3)
_cell_measurement_reflns_used 9920
_cell_measurement_temperature 100.0(10)
_cell_measurement_theta_max 30.20
_cell_measurement_theta_min 2.30
_cell_volume 9752.5(3)
_computing_cell_refinement 'SAINT (Bruker, 2009)'
_computing_data_collection 'APEX2 (Bruker, 2009)'
_computing_data_reduction 'SAINT (Bruker, 2009)'
_computing_molecular_graphics 'SHELXTL (Sheldrick, 2008)'
_computing_publication_material
;
SHELXTL (Sheldrick, 2008) and PLATON (Spek, 2009)
;
_computing_structure_refinement 'SHELXTL (Sheldrick, 2008)'
_computing_structure_solution 'SHELXTL (Sheldrick, 2008)'
_diffrn_ambient_temperature 100(2)
_diffrn_measured_fraction_theta_full 1.000
_diffrn_measured_fraction_theta_max 1.000
_diffrn_measurement_device_type
;
Bruker SMART APEXII CCD area-detector
;
_diffrn_measurement_method '\f and \w scans'
_diffrn_radiation_monochromator graphite
_diffrn_radiation_source 'fine-focus sealed tube'
_diffrn_radiation_type MoK\a
_diffrn_radiation_wavelength 0.71073
_diffrn_reflns_av_R_equivalents 0.0580
_diffrn_reflns_av_sigmaI/netI 0.0509
_diffrn_reflns_limit_h_max 17
_diffrn_reflns_limit_h_min -17
_diffrn_reflns_limit_k_max 45
_diffrn_reflns_limit_k_min -45
_diffrn_reflns_limit_l_max 26
_diffrn_reflns_limit_l_min -26
_diffrn_reflns_number 96674
_diffrn_reflns_theta_full 27.50
_diffrn_reflns_theta_max 27.50
_diffrn_reflns_theta_min 1.15
_diffrn_standards_number 0
_exptl_absorpt_coefficient_mu 1.073
_exptl_absorpt_correction_T_max 0.9503
_exptl_absorpt_correction_T_min 0.6118
_exptl_absorpt_correction_type multi-scan
_exptl_absorpt_process_details '(<i>SADABS</i>; Bruker, 2009)'
_exptl_crystal_colour red
_exptl_crystal_density_diffrn 1.656
_exptl_crystal_density_method 'not measured'
_exptl_crystal_description plate
_exptl_crystal_F_000 4848
_exptl_crystal_size_max 0.51
_exptl_crystal_size_mid 0.14
_exptl_crystal_size_min 0.05
_refine_diff_density_max 1.955
_refine_diff_density_min -0.608
_refine_ls_extinction_method none
_refine_ls_goodness_of_fit_ref 1.062
_refine_ls_hydrogen_treatment constr
_refine_ls_matrix_type full
_refine_ls_number_parameters 1225
_refine_ls_number_reflns 22388
_refine_ls_number_restraints 0
_refine_ls_restrained_S_all 1.062
_refine_ls_R_factor_all 0.0627
_refine_ls_R_factor_gt 0.0433
_refine_ls_shift/su_max 0.002
_refine_ls_shift/su_mean 0.000
_refine_ls_structure_factor_coef Fsqd
_refine_ls_weighting_details 'calc w=1/[\s^2^(Fo^2^)+(0.0272P)^2^+21.4411P] where P=(Fo^2^+2Fc^2^)/3'
_refine_ls_weighting_scheme calc
_refine_ls_wR_factor_gt 0.0817
_refine_ls_wR_factor_ref 0.0890
_reflns_number_gt 17595
_reflns_number_total 22388
_reflns_threshold_expression I>2\s(I)
_cod_data_source_file sj5417sup1.cf
_cod_data_source_block I
_cod_original_sg_symbol_H-M 'P 21/n'
_cod_database_code 2239773
_cod_database_fobs_code 2239773

loop_
_symmetry_equiv_pos_as_xyz
'x, y, z'
'-x+1/2, y+1/2, -z+1/2'
'-x, -y, -z'
'x-1/2, -y-1/2, z-1/2'

loop_
_atom_site_type_symbol
_atom_site_label
_atom_site_fract_x
_atom_site_fract_y
_atom_site_fract_z
_atom_site_U_iso_or_equiv
_atom_site_adp_type
_atom_site_calc_flag
_atom_site_refinement_flags
_atom_site_occupancy
_atom_site_symmetry_multiplicity
Ru Ru1A 0.72460(2) 0.138334(8) 0.539334(13) 0.01007(6) Uani d . 1 1
Ru Ru2A 0.90993(2) 0.106019(9) 0.604698(13) 0.01080(7) Uani d . 1 1
Ru Ru3A 0.90419(2) 0.140114(9) 0.480298(13) 0.01118(7) Uani d . 1 1
P P1A 0.60626(7) 0.13535(3) 0.61229(4) 0.01132(19) Uani d . 1 1
P P2A 1.08419(7) 0.10615(3) 0.61365(4) 0.01167(19) Uani d . 1 1
P P3A 1.06732(7) 0.12496(3) 0.46467(4) 0.01180(19) Uani d . 1 1
O O1A 0.6812(2) 0.05736(8) 0.49014(13) 0.0190(6) Uani d . 1 1
O O2A 0.5845(2) 0.16919(8) 0.42524(13) 0.0232(7) Uani d . 1 1
O O3A 0.7657(2) 0.22181(8) 0.57580(14) 0.0213(6) Uani d . 1 1
O O4A 0.8945(2) 0.03101(8) 0.52916(14) 0.0283(7) Uani d . 1 1
O O5A 0.8844(2) 0.06222(9) 0.72792(14) 0.0279(7) Uani d . 1 1
O O6A 0.9021(2) 0.17726(8) 0.68794(13) 0.0188(6) Uani d . 1 1
O O7A 0.8433(2) 0.06813(8) 0.40158(14) 0.0249(7) Uani d . 1 1
O O8A 0.8176(2) 0.19088(9) 0.36830(14) 0.0294(7) Uani d . 1 1
O O9A 0.9857(2) 0.20861(8) 0.56152(13) 0.0198(6) Uani d . 1 1
C C1A 0.4736(3) 0.13267(11) 0.57326(19) 0.0165(8) Uani d . 1 1
H H1AA 0.4292 0.1372 0.6071 0.020 Uiso calc R 1 1
H H1AB 0.4616 0.1533 0.5409 0.020 Uiso calc R 1 1
C C2A 0.4433(3) 0.09552(11) 0.53939(18) 0.0154(8) Uani d . 1 1
C C3A 0.4421(3) 0.09125(11) 0.47277(19) 0.0167(8) Uani d . 1 1
H H3AA 0.4650 0.1113 0.4480 0.020 Uiso calc R 1 1
C C4A 0.4077(3) 0.05795(12) 0.4416(2) 0.0233(9) Uani d . 1 1
H H4AA 0.4053 0.0556 0.3957 0.028 Uiso calc R 1 1
C C5A 0.3770(4) 0.02826(13) 0.4777(2) 0.0284(10) Uani d . 1 1
H H5AA 0.3540 0.0055 0.4566 0.034 Uiso calc R 1 1
C C6A 0.3798(3) 0.03178(12) 0.5446(2) 0.0267(10) Uani d . 1 1
H H6AA 0.3589 0.0114 0.5694 0.032 Uiso calc R 1 1
C C7A 0.4132(3) 0.06505(12) 0.5750(2) 0.0206(9) Uani d . 1 1
H H7AA 0.4157 0.0672 0.6210 0.025 Uiso calc R 1 1
C C8A 0.6067(3) 0.09785(11) 0.67336(17) 0.0135(8) Uani d . 1 1
C C9A 0.6511(3) 0.06318(11) 0.66451(19) 0.0168(8) Uani d . 1 1
H H9AA 0.6862 0.0594 0.6281 0.020 Uiso calc R 1 1
C C10A 0.6446(3) 0.03396(12) 0.7085(2) 0.0204(9) Uani d . 1 1
H H10A 0.6747 0.0102 0.7019 0.025 Uiso calc R 1 1
C C11A 0.5948(3) 0.03925(12) 0.76183(19) 0.0207(9) Uani d . 1 1
H H11A 0.5917 0.0194 0.7923 0.025 Uiso calc R 1 1
C C12A 0.5492(3) 0.07369(12) 0.77108(18) 0.0203(9) Uani d . 1 1
H H12A 0.5144 0.0773 0.8077 0.024 Uiso calc R 1 1
C C13A 0.5543(3) 0.10282(12) 0.72690(18) 0.0175(8) Uani d . 1 1
H H13A 0.5222 0.1262 0.7330 0.021 Uiso calc R 1 1
C C14A 0.6054(3) 0.17780(11) 0.66222(18) 0.0148(8) Uani d . 1 1
C C15A 0.5429(3) 0.20827(11) 0.64259(19) 0.0185(8) Uani d . 1 1
H H15A 0.4971 0.2065 0.6036 0.022 Uiso calc R 1 1
C C16A 0.5467(3) 0.24122(12) 0.6795(2) 0.0226(9) Uani d . 1 1
H H16A 0.5030 0.2616 0.6660 0.027 Uiso calc R 1 1
C C17A 0.6145(3) 0.24419(12) 0.7359(2) 0.0232(9) Uani d . 1 1
H H17A 0.6174 0.2667 0.7610 0.028 Uiso calc R 1 1
C C18A 0.6780(3) 0.21432(12) 0.75574(19) 0.0201(9) Uani d . 1 1
H H18A 0.7247 0.2164 0.7943 0.024 Uiso calc R 1 1
C C19A 0.6731(3) 0.18144(12) 0.71899(18) 0.0172(8) Uani d . 1 1
H H19A 0.7167 0.1610 0.7328 0.021 Uiso calc R 1 1
C C20A 0.7031(3) 0.08688(11) 0.51039(17) 0.0140(8) Uani d . 1 1
C C21A 0.6377(3) 0.15730(11) 0.46847(18) 0.0143(8) Uani d . 1 1
C C22A 0.7568(3) 0.19032(11) 0.56464(18) 0.0155(8) Uani d . 1 1
C C23A 0.8975(3) 0.06004(12) 0.55399(19) 0.0186(9) Uani d . 1 1
C C24A 0.8915(3) 0.07910(11) 0.68156(19) 0.0169(8) Uani d . 1 1
C C25A 0.9020(3) 0.15224(11) 0.65249(18) 0.0153(8) Uani d . 1 1
C C26A 0.8625(3) 0.09425(12) 0.43299(18) 0.0167(8) Uani d . 1 1
C C27A 0.8528(3) 0.17142(12) 0.40919(18) 0.0185(9) Uani d . 1 1
C C28A 0.9525(3) 0.18268(11) 0.53423(17) 0.0154(8) Uani d . 1 1
C C29A 1.1497(3) 0.06687(11) 0.65981(17) 0.0131(8) Uani d . 1 1
C C30A 1.2479(3) 0.07002(12) 0.69070(18) 0.0163(8) Uani d . 1 1
H H30A 1.2827 0.0933 0.6892 0.020 Uiso calc R 1 1
C C31A 1.2954(3) 0.03952(12) 0.72368(19) 0.0200(9) Uani d . 1 1
H H31A 1.3621 0.0422 0.7451 0.024 Uiso calc R 1 1
C C32A 1.2467(3) 0.00529(12) 0.72574(19) 0.0204(9) Uani d . 1 1
H H32A 1.2798 -0.0156 0.7480 0.024 Uiso calc R 1 1
C C33A 1.1490(3) 0.00165(11) 0.69510(18) 0.0180(8) Uani d . 1 1
H H33A 1.1149 -0.0218 0.6964 0.022 Uiso calc R 1 1
C C34A 1.1006(3) 0.03221(11) 0.66248(18) 0.0173(8) Uani d . 1 1
H H34A 1.0335 0.0295 0.6418 0.021 Uiso calc R 1 1
C C35A 1.1490(3) 0.14688(11) 0.65245(18) 0.0136(8) Uani d . 1 1
C C36A 1.2073(3) 0.17161(12) 0.62093(19) 0.0187(9) Uani d . 1 1
H H36A 1.2140 0.1677 0.5763 0.022 Uiso calc R 1 1
C C37A 1.2559(3) 0.20199(12) 0.6542(2) 0.0240(9) Uani d . 1 1
H H37A 1.2944 0.2189 0.6319 0.029 Uiso calc R 1 1
C C38A 1.2487(3) 0.20764(12) 0.7193(2) 0.0241(10) Uani d . 1 1
H H38A 1.2827 0.2282 0.7419 0.029 Uiso calc R 1 1
C C39A 1.1913(3) 0.18314(12) 0.75164(19) 0.0205(9) Uani d . 1 1
H H39A 1.1869 0.1867 0.7967 0.025 Uiso calc R 1 1
C C40A 1.1408(3) 0.15377(11) 0.71835(18) 0.0174(8) Uani d . 1 1
H H40A 1.0996 0.1378 0.7404 0.021 Uiso calc R 1 1
C C41A 1.1356(3) 0.09986(11) 0.53572(16) 0.0139(8) Uani d . 1 1
H H41A 1.1360 0.0725 0.5256 0.017 Uiso calc R 1 1
H H41B 1.2063 0.1086 0.5417 0.017 Uiso calc R 1 1
C C42A 1.1501(3) 0.16317(11) 0.44539(17) 0.0147(8) Uani d . 1 1
C C43A 1.1139(3) 0.19955(11) 0.43306(18) 0.0168(8) Uani d . 1 1
H H43A 1.0457 0.2051 0.4368 0.020 Uiso calc R 1 1
C C44A 1.1767(3) 0.22808(12) 0.41526(19) 0.0192(9) Uani d . 1 1
H H44A 1.1511 0.2529 0.4067 0.023 Uiso calc R 1 1
C C45A 1.2761(3) 0.22019(12) 0.41019(19) 0.0210(9) Uani d . 1 1
H H45A 1.3194 0.2397 0.3992 0.025 Uiso calc R 1 1
C C46A 1.3126(3) 0.18380(13) 0.4211(2) 0.0252(10) Uani d . 1 1
H H46A 1.3806 0.1783 0.4168 0.030 Uiso calc R 1 1
C C47A 1.2500(3) 0.15534(12) 0.43837(19) 0.0204(9) Uani d . 1 1
H H47A 1.2753 0.1304 0.4454 0.024 Uiso calc R 1 1
C C48A 1.0805(3) 0.09275(11) 0.39672(18) 0.0150(8) Uani d . 1 1
C C49A 1.0541(3) 0.10695(13) 0.33411(19) 0.0235(9) Uani d . 1 1
H H49A 1.0323 0.1324 0.3286 0.028 Uiso calc R 1 1
C C50A 1.0591(4) 0.08461(14) 0.2798(2) 0.0287(11) Uani d . 1 1
H H50A 1.0412 0.0948 0.2374 0.034 Uiso calc R 1 1
C C51A 1.0902(3) 0.04710(14) 0.2872(2) 0.0276(10) Uani d . 1 1
H H51A 1.0922 0.0315 0.2501 0.033 Uiso calc R 1 1
C C52A 1.1182(4) 0.03287(13) 0.3491(2) 0.0266(10) Uani d . 1 1
H H52A 1.1413 0.0076 0.3544 0.032 Uiso calc R 1 1
C C53A 1.1128(3) 0.05540(12) 0.4039(2) 0.0218(9) Uani d . 1 1
H H53A 1.1312 0.0452 0.4463 0.026 Uiso calc R 1 1
Ru Ru1B 0.95027(2) 0.141361(8) 0.065726(13) 0.00935(6) Uani d . 1 1
Ru Ru2B 0.77097(2) 0.149707(9) 0.124216(13) 0.01061(7) Uani d . 1 1
Ru Ru3B 0.75930(2) 0.114774(8) -0.000365(13) 0.01013(6) Uani d . 1 1
P P1B 1.06230(7) 0.13458(3) -0.01102(4) 0.01099(19) Uani d . 1 1
P P2B 0.60760(7) 0.13624(3) 0.14157(4) 0.01093(19) Uani d . 1 1
P P3B 0.58565(7) 0.11496(3) -0.00632(4) 0.01164(19) Uani d . 1 1
O O1B 0.9909(2) 0.06047(8) 0.11646(13) 0.0166(6) Uani d . 1 1
O O2B 1.0914(2) 0.16740(8) 0.18338(13) 0.0228(6) Uani d . 1 1
O O3B 0.9172(2) 0.22463(8) 0.02485(13) 0.0197(6) Uani d . 1 1
O O4B 0.8322(2) 0.07807(9) 0.20321(14) 0.0254(7) Uani d . 1 1
O O5B 0.8601(2) 0.20092(9) 0.23486(14) 0.0299(8) Uani d . 1 1
O O6B 0.6945(2) 0.21945(8) 0.04407(13) 0.0218(6) Uani d . 1 1
O O7N 0.7780(2) 0.03940(8) 0.07390(14) 0.0248(7) Uani d . 1 1
O O8B 0.7763(2) 0.07413(9) -0.12786(14) 0.0269(7) Uani d . 1 1
O O9B 0.7655(2) 0.18688(8) -0.08184(13) 0.0187(6) Uani d . 1 1
C C1B 1.1966(3) 0.12882(11) 0.02456(18) 0.0165(8) Uani d . 1 1
H H1BA 1.2388 0.1287 -0.0112 0.020 Uiso calc R 1 1
H H1BB 1.2170 0.1508 0.0528 0.020 Uiso calc R 1 1
C C2B 1.2164(3) 0.09327(11) 0.06379(18) 0.0153(8) Uani d . 1 1
C C3B 1.2189(3) 0.05801(12) 0.0341(2) 0.0197(9) Uani d . 1 1
H H3BA 1.2144 0.0564 -0.0120 0.024 Uiso calc R 1 1
C C4B 1.2277(3) 0.02531(12) 0.0709(2) 0.0251(10) Uani d . 1 1
H H4BA 1.2254 0.0015 0.0497 0.030 Uiso calc R 1 1
C C5B 1.2400(3) 0.02696(13) 0.1386(2) 0.0249(10) Uani d . 1 1
H H5BA 1.2456 0.0044 0.1637 0.030 Uiso calc R 1 1
C C6B 1.2438(3) 0.06168(13) 0.1687(2) 0.0239(10) Uani d . 1 1
H H6BA 1.2556 0.0632 0.2149 0.029 Uiso calc R 1 1
C C7B 1.2304(3) 0.09446(12) 0.13185(19) 0.0182(8) Uani d . 1 1
H H7BA 1.2309 0.1182 0.1533 0.022 Uiso calc R 1 1
C C8B 1.0501(3) 0.09557(11) -0.06920(18) 0.0133(8) Uani d . 1 1
C C9B 1.0016(3) 0.06219(11) -0.05504(18) 0.0147(8) Uani d . 1 1
H H9BA 0.9663 0.0613 -0.0182 0.018 Uiso calc R 1 1
C C10B 1.0042(3) 0.03033(12) -0.09388(19) 0.0183(8) Uani d . 1 1
H H10B 0.9724 0.0077 -0.0830 0.022 Uiso calc R 1 1
C C11B 1.0535(3) 0.03176(12) -0.14880(19) 0.0204(9) Uani d . 1 1
H H11B 1.0554 0.0100 -0.1755 0.024 Uiso calc R 1 1
C C12B 1.1000(3) 0.06507(12) -0.16466(18) 0.0188(9) Uani d . 1 1
H H12B 1.1320 0.0663 -0.2029 0.023 Uiso calc R 1 1
C C13B 1.0996(3) 0.09638(12) -0.12477(17) 0.0160(8) Uani d . 1 1
H H13B 1.1333 0.1187 -0.1351 0.019 Uiso calc R 1 1
C C14B 1.0666(3) 0.17601(11) -0.06273(18) 0.0144(8) Uani d . 1 1
C C15B 0.9946(3) 0.18015(11) -0.11765(18) 0.0161(8) Uani d . 1 1
H H15B 0.9486 0.1602 -0.1298 0.019 Uiso calc R 1 1
C C16B 0.9894(3) 0.21294(12) -0.15472(19) 0.0199(9) Uani d . 1 1
H H16B 0.9400 0.2153 -0.1919 0.024 Uiso calc R 1 1
C C17B 1.0561(3) 0.24223(12) -0.1375(2) 0.0229(9) Uani d . 1 1
H H17B 1.0523 0.2648 -0.1626 0.028 Uiso calc R 1 1
C C18B 1.1283(3) 0.23856(12) -0.0836(2) 0.0240(9) Uani d . 1 1
H H18B 1.1746 0.2585 -0.0720 0.029 Uiso calc R 1 1
C C19B 1.1334(3) 0.20558(12) -0.0461(2) 0.0210(9) Uani d . 1 1
H H19B 1.1828 0.2033 -0.0090 0.025 Uiso calc R 1 1
C C20B 0.9702(3) 0.08984(11) 0.09573(17) 0.0121(8) Uani d . 1 1
C C21B 1.0387(3) 0.15807(10) 0.13762(18) 0.0139(8) Uani d . 1 1
C C22B 0.9234(3) 0.19355(11) 0.03834(18) 0.0147(8) Uani d . 1 1
C C23B 0.8131(3) 0.10392(12) 0.17163(19) 0.0189(9) Uani d . 1 1
C C24B 0.8253(3) 0.18124(12) 0.19488(18) 0.0173(8) Uani d . 1 1
C C25B 0.7259(3) 0.19271(12) 0.07068(18) 0.0157(8) Uani d . 1 1
C C26B 0.7733(3) 0.06860(12) 0.04949(18) 0.0173(8) Uani d . 1 1
C C27B 0.7730(3) 0.08942(11) -0.07923(19) 0.0167(8) Uani d . 1 1
C C28B 0.7662(3) 0.16171(11) -0.04736(17) 0.0145(8) Uani d . 1 1
C C29B 0.5948(3) 0.10651(11) 0.21202(17) 0.0134(8) Uani d . 1 1
C C30B 0.5342(3) 0.07484(12) 0.21128(19) 0.0217(9) Uani d . 1 1
H H30B 0.4964 0.0669 0.1715 0.026 Uiso calc R 1 1
C C31B 0.5280(4) 0.05449(13) 0.2683(2) 0.0283(10) Uani d . 1 1
H H31B 0.4875 0.0324 0.2670 0.034 Uiso calc R 1 1
C C32B 0.5804(3) 0.06624(13) 0.3264(2) 0.0259(10) Uani d . 1 1
H H32B 0.5766 0.0521 0.3651 0.031 Uiso calc R 1 1
C C33B 0.6382(3) 0.09836(13) 0.32857(19) 0.0233(9) Uani d . 1 1
H H33B 0.6730 0.1067 0.3690 0.028 Uiso calc R 1 1
C C34B 0.6458(3) 0.11862(12) 0.27211(17) 0.0183(8) Uani d . 1 1
H H34B 0.6858 0.1408 0.2741 0.022 Uiso calc R 1 1
C C35B 0.5234(3) 0.17437(11) 0.15831(17) 0.0124(7) Uani d . 1 1
C C36B 0.4232(3) 0.16650(12) 0.1637(2) 0.0189(8) Uani d . 1 1
H H36B 0.3984 0.1415 0.1563 0.023 Uiso calc R 1 1
C C37B 0.3592(3) 0.19484(12) 0.17970(19) 0.0207(9) Uani d . 1 1
H H37B 0.2909 0.1892 0.1829 0.025 Uiso calc R 1 1
C C38B 0.3950(3) 0.23121(12) 0.19101(18) 0.0175(8) Uani d . 1 1
H H38B 0.3510 0.2507 0.2014 0.021 Uiso calc R 1 1
C C39B 0.4948(3) 0.23925(11) 0.18723(18) 0.0170(8) Uani d . 1 1
H H39B 0.5197 0.2641 0.1960 0.020 Uiso calc R 1 1
C C40B 0.5586(3) 0.21108(11) 0.17060(17) 0.0150(8) Uani d . 1 1
H H40B 0.6269 0.2169 0.1676 0.018 Uiso calc R 1 1
C C41B 0.5392(3) 0.10925(11) 0.07339(17) 0.0121(7) Uani d . 1 1
H H41C 0.4677 0.1169 0.0684 0.015 Uiso calc R 1 1
H H41D 0.5423 0.0821 0.0851 0.015 Uiso calc R 1 1
C C42B 0.5198(3) 0.15548(11) -0.04562(18) 0.0145(8) Uani d . 1 1
C C43B 0.4648(3) 0.18089(12) -0.01374(19) 0.0192(9) Uani d . 1 1
H H43B 0.4598 0.1774 0.0312 0.023 Uiso calc R 1 1
C C44B 0.4166(3) 0.21164(12) -0.0470(2) 0.0251(10) Uani d . 1 1
H H44B 0.3801 0.2291 -0.0245 0.030 Uiso calc R 1 1
C C45B 0.4223(3) 0.21653(12) -0.1132(2) 0.0240(9) Uani d . 1 1
H H45B 0.3887 0.2371 -0.1362 0.029 Uiso calc R 1 1
C C46B 0.4773(3) 0.19118(12) -0.1454(2) 0.0228(9) Uani d . 1 1
H H46B 0.4812 0.1944 -0.1905 0.027 Uiso calc R 1 1
C C47B 0.5265(3) 0.16125(12) -0.11224(18) 0.0181(8) Uani d . 1 1
H H47B 0.5651 0.1444 -0.1346 0.022 Uiso calc R 1 1
C C48B 0.5174(3) 0.07522(11) -0.04912(17) 0.0135(8) Uani d . 1 1
C C49B 0.4157(3) 0.07783(12) -0.07362(19) 0.0198(9) Uani d . 1 1
H H49B 0.3809 0.1010 -0.0702 0.024 Uiso calc R 1 1
C C50B 0.3648(3) 0.04685(13) -0.1030(2) 0.0240(10) Uani d . 1 1
H H50B 0.2958 0.0490 -0.1200 0.029 Uiso calc R 1 1
C C51B 0.4146(3) 0.01286(12) -0.10756(18) 0.0217(9) Uani d . 1 1
H H51B 0.3797 -0.0083 -0.1278 0.026 Uiso calc R 1 1
C C52B 0.5151(3) 0.00967(12) -0.08257(19) 0.0198(9) Uani d . 1 1
H H52B 0.5493 -0.0136 -0.0853 0.024 Uiso calc R 1 1
C C53B 0.5654(3) 0.04081(11) -0.05346(18) 0.0164(8) Uani d . 1 1
H H53B 0.6343 0.0385 -0.0361 0.020 Uiso calc R 1 1

loop_
_atom_site_aniso_label
_atom_site_aniso_U_11
_atom_site_aniso_U_22
_atom_site_aniso_U_33
_atom_site_aniso_U_12
_atom_site_aniso_U_13
_atom_site_aniso_U_23
Ru1A 0.00897(15) 0.01017(14) 0.01122(13) 0.00034(12) 0.00190(11) 0.00117(11)
Ru2A 0.00956(15) 0.01208(15) 0.01064(13) 0.00028(12) 0.00093(11) 0.00143(11)
Ru3A 0.00985(15) 0.01421(15) 0.00964(13) 0.00038(12) 0.00186(11) 0.00057(11)
P1A 0.0110(5) 0.0106(5) 0.0127(4) 0.0003(4) 0.0029(4) 0.0005(4)
P2A 0.0109(5) 0.0128(5) 0.0112(4) 0.0015(4) 0.0011(4) 0.0002(4)
P3A 0.0104(5) 0.0156(5) 0.0096(4) 0.0007(4) 0.0022(4) -0.0001(4)
O1A 0.0198(16) 0.0153(15) 0.0220(14) -0.0020(12) 0.0030(12) -0.0018(12)
O2A 0.0228(16) 0.0214(16) 0.0227(15) 0.0000(13) -0.0069(13) 0.0055(12)
O3A 0.0196(16) 0.0150(16) 0.0291(16) -0.0028(12) 0.0020(12) -0.0020(12)
O4A 0.038(2) 0.0155(16) 0.0276(16) 0.0026(14) -0.0094(14) -0.0023(13)
O5A 0.0244(17) 0.0380(19) 0.0213(15) -0.0017(15) 0.0032(13) 0.0149(14)
O6A 0.0179(15) 0.0184(15) 0.0199(14) 0.0009(12) 0.0020(11) -0.0039(12)
O7A 0.0243(17) 0.0259(17) 0.0249(15) -0.0053(14) 0.0051(13) -0.0101(13)
O8A 0.0332(19) 0.0349(19) 0.0187(15) 0.0028(15) -0.0019(13) 0.0114(13)
O9A 0.0217(16) 0.0200(15) 0.0182(14) -0.0043(13) 0.0051(12) -0.0042(12)
C1A 0.014(2) 0.016(2) 0.0205(19) 0.0014(16) 0.0052(15) 0.0004(15)
C2A 0.0095(19) 0.015(2) 0.0205(19) 0.0022(16) -0.0017(15) -0.0025(15)
C3A 0.013(2) 0.016(2) 0.0214(19) -0.0024(16) 0.0018(15) 0.0036(16)
C4A 0.024(2) 0.027(2) 0.019(2) 0.0002(19) 0.0020(17) -0.0041(17)
C5A 0.030(3) 0.018(2) 0.035(2) -0.008(2) -0.002(2) -0.0049(19)
C6A 0.028(3) 0.020(2) 0.031(2) -0.006(2) 0.0000(19) 0.0075(18)
C7A 0.018(2) 0.022(2) 0.021(2) -0.0025(18) 0.0010(16) 0.0032(17)
C8A 0.0101(19) 0.016(2) 0.0148(17) -0.0020(15) 0.0023(14) 0.0031(15)
C9A 0.013(2) 0.020(2) 0.0181(19) -0.0003(16) 0.0014(15) 0.0014(16)
C10A 0.017(2) 0.016(2) 0.028(2) -0.0006(17) 0.0022(17) 0.0075(17)
C11A 0.019(2) 0.024(2) 0.0180(19) -0.0058(18) -0.0014(16) 0.0110(17)
C12A 0.019(2) 0.029(2) 0.0134(18) -0.0091(18) 0.0045(16) 0.0018(16)
C13A 0.016(2) 0.017(2) 0.0198(19) -0.0015(17) 0.0025(16) -0.0007(16)
C14A 0.014(2) 0.017(2) 0.0146(18) -0.0007(16) 0.0071(15) 0.0016(15)
C15A 0.016(2) 0.019(2) 0.0190(19) -0.0011(17) -0.0011(16) -0.0022(16)
C16A 0.026(2) 0.015(2) 0.027(2) 0.0027(18) 0.0039(18) -0.0008(17)
C17A 0.031(3) 0.018(2) 0.022(2) -0.0072(19) 0.0099(18) -0.0029(17)
C18A 0.023(2) 0.022(2) 0.0161(19) -0.0070(18) 0.0033(16) -0.0006(16)
C19A 0.015(2) 0.019(2) 0.0177(18) -0.0018(17) 0.0042(16) 0.0008(16)
C20A 0.0106(19) 0.018(2) 0.0134(17) 0.0028(16) 0.0025(14) 0.0055(15)
C21A 0.014(2) 0.0130(19) 0.0168(18) -0.0048(16) 0.0033(15) 0.0021(15)
C22A 0.0089(19) 0.020(2) 0.0185(19) -0.0004(16) 0.0030(15) 0.0009(16)
C23A 0.016(2) 0.019(2) 0.0192(19) 0.0020(17) -0.0052(16) 0.0045(16)
C24A 0.0097(19) 0.017(2) 0.023(2) -0.0013(16) 0.0003(15) -0.0001(16)
C25A 0.0106(19) 0.019(2) 0.0165(18) -0.0004(16) 0.0037(15) 0.0039(16)
C26A 0.012(2) 0.021(2) 0.0161(18) -0.0015(17) 0.0002(15) 0.0035(16)
C27A 0.015(2) 0.024(2) 0.0165(19) -0.0024(17) 0.0014(16) -0.0023(16)
C28A 0.014(2) 0.020(2) 0.0128(17) 0.0027(17) 0.0052(15) 0.0014(15)
C29A 0.0124(19) 0.018(2) 0.0094(16) 0.0042(16) 0.0029(14) -0.0008(14)
C30A 0.011(2) 0.023(2) 0.0147(18) 0.0014(17) 0.0003(15) 0.0046(16)
C31A 0.011(2) 0.028(2) 0.0195(19) 0.0039(17) -0.0011(16) 0.0028(17)
C32A 0.020(2) 0.023(2) 0.0173(19) 0.0104(18) 0.0020(16) 0.0024(16)
C33A 0.024(2) 0.012(2) 0.0179(18) 0.0007(17) 0.0040(17) 0.0003(15)
C34A 0.017(2) 0.020(2) 0.0145(18) 0.0029(17) -0.0021(15) 0.0000(15)
C35A 0.0078(18) 0.014(2) 0.0176(18) 0.0028(15) -0.0023(14) 0.0010(15)
C36A 0.018(2) 0.022(2) 0.0154(18) -0.0035(17) 0.0001(16) 0.0003(16)
C37A 0.021(2) 0.022(2) 0.028(2) -0.0048(19) -0.0021(18) 0.0035(18)
C38A 0.021(2) 0.018(2) 0.030(2) -0.0005(18) -0.0088(18) -0.0076(18)
C39A 0.020(2) 0.022(2) 0.0180(19) 0.0032(18) -0.0036(16) -0.0034(16)
C40A 0.014(2) 0.020(2) 0.0184(19) 0.0012(17) 0.0014(15) -0.0003(16)
C41A 0.0129(19) 0.017(2) 0.0110(17) 0.0055(16) -0.0018(14) -0.0007(14)
C42A 0.014(2) 0.018(2) 0.0115(17) -0.0034(16) 0.0016(14) -0.0012(15)
C43A 0.018(2) 0.019(2) 0.0146(18) -0.0014(17) 0.0055(15) -0.0015(15)
C44A 0.021(2) 0.017(2) 0.0195(19) -0.0007(17) 0.0017(16) 0.0013(16)
C45A 0.019(2) 0.023(2) 0.021(2) -0.0054(18) 0.0031(17) 0.0042(17)
C46A 0.013(2) 0.032(3) 0.032(2) -0.0008(19) 0.0058(18) 0.0072(19)
C47A 0.013(2) 0.023(2) 0.025(2) 0.0018(17) 0.0042(16) 0.0086(17)
C48A 0.0092(19) 0.021(2) 0.0152(18) -0.0027(16) 0.0044(14) -0.0032(15)
C49A 0.027(2) 0.024(2) 0.0185(19) -0.0018(19) 0.0008(17) -0.0018(17)
C50A 0.034(3) 0.040(3) 0.0118(19) -0.006(2) 0.0017(18) -0.0033(18)
C51A 0.025(2) 0.037(3) 0.023(2) -0.014(2) 0.0118(18) -0.0149(19)
C52A 0.032(3) 0.021(2) 0.029(2) -0.002(2) 0.010(2) -0.0087(18)
C53A 0.026(2) 0.020(2) 0.019(2) 0.0025(18) 0.0031(17) -0.0038(16)
Ru1B 0.00733(14) 0.00995(14) 0.01097(13) -0.00050(12) 0.00192(11) -0.00086(11)
Ru2B 0.00823(15) 0.01379(15) 0.01019(13) -0.00051(12) 0.00259(11) -0.00082(11)
Ru3B 0.00708(14) 0.01262(15) 0.01073(13) -0.00025(12) 0.00130(11) -0.00110(11)
P1B 0.0095(5) 0.0114(5) 0.0126(4) -0.0003(4) 0.0033(4) -0.0003(4)
P2B 0.0091(5) 0.0128(5) 0.0111(4) -0.0002(4) 0.0023(3) -0.0013(4)
P3B 0.0083(5) 0.0148(5) 0.0120(4) -0.0001(4) 0.0019(4) -0.0011(4)
O1B 0.0151(15) 0.0147(15) 0.0200(13) 0.0003(12) 0.0019(11) 0.0014(11)
O2B 0.0235(17) 0.0186(15) 0.0239(15) 0.0002(13) -0.0057(13) -0.0056(12)
O3B 0.0211(16) 0.0133(15) 0.0245(15) 0.0024(12) 0.0022(12) 0.0033(11)
O4B 0.0240(17) 0.0272(17) 0.0271(16) 0.0105(14) 0.0111(13) 0.0122(13)
O5B 0.0311(19) 0.0370(19) 0.0211(15) -0.0134(15) 0.0013(14) -0.0114(14)
O6B 0.0259(17) 0.0207(16) 0.0203(14) 0.0053(13) 0.0083(12) 0.0021(12)
O7N 0.0214(17) 0.0198(16) 0.0310(16) -0.0047(13) -0.0042(13) 0.0085(13)
O8B 0.0246(17) 0.0347(18) 0.0207(15) 0.0043(14) 0.0003(13) -0.0118(13)
O9B 0.0195(16) 0.0186(15) 0.0186(14) 0.0002(12) 0.0051(12) 0.0037(12)
C1B 0.0097(19) 0.022(2) 0.0188(19) -0.0005(16) 0.0058(15) 0.0009(16)
C2B 0.0046(18) 0.021(2) 0.0197(19) 0.0015(16) 0.0004(14) 0.0037(16)
C3B 0.013(2) 0.024(2) 0.021(2) 0.0057(17) 0.0009(16) 0.0009(17)
C4B 0.022(2) 0.017(2) 0.035(2) 0.0064(18) 0.0004(19) -0.0015(18)
C5B 0.016(2) 0.024(2) 0.033(2) 0.0043(19) -0.0023(18) 0.0127(19)
C6B 0.013(2) 0.034(3) 0.023(2) 0.0000(19) -0.0009(17) 0.0076(18)
C7B 0.011(2) 0.020(2) 0.024(2) -0.0015(16) 0.0017(16) -0.0014(16)
C8B 0.0090(18) 0.0139(19) 0.0168(18) 0.0026(15) 0.0008(14) -0.0032(15)
C9B 0.013(2) 0.016(2) 0.0156(18) 0.0018(16) 0.0027(15) -0.0030(15)
C10B 0.016(2) 0.017(2) 0.0214(19) -0.0011(17) 0.0030(16) -0.0024(16)
C11B 0.023(2) 0.019(2) 0.0188(19) 0.0035(18) 0.0017(17) -0.0085(16)
C12B 0.020(2) 0.021(2) 0.0158(18) 0.0078(18) 0.0043(16) 0.0002(16)
C13B 0.014(2) 0.021(2) 0.0136(17) 0.0027(16) 0.0025(15) 0.0014(15)
C14B 0.015(2) 0.0133(19) 0.0171(18) 0.0009(16) 0.0095(15) -0.0014(15)
C15B 0.015(2) 0.017(2) 0.0178(18) 0.0011(16) 0.0057(15) -0.0012(15)
C16B 0.025(2) 0.019(2) 0.0161(19) 0.0040(18) 0.0054(17) 0.0016(16)
C17B 0.033(3) 0.014(2) 0.023(2) 0.0043(19) 0.0083(18) 0.0064(16)
C18B 0.031(3) 0.012(2) 0.031(2) -0.0040(18) 0.0067(19) -0.0003(17)
C19B 0.022(2) 0.019(2) 0.022(2) 0.0002(18) 0.0037(17) 0.0029(16)
C20B 0.0060(18) 0.018(2) 0.0129(17) -0.0021(15) 0.0031(14) -0.0045(15)
C21B 0.0114(19) 0.0097(19) 0.0207(19) 0.0018(15) 0.0024(15) 0.0018(15)
C22B 0.0109(19) 0.019(2) 0.0144(17) 0.0001(16) 0.0020(14) -0.0029(15)
C23B 0.014(2) 0.026(2) 0.0183(19) 0.0020(18) 0.0072(16) -0.0007(17)
C24B 0.015(2) 0.023(2) 0.0152(18) -0.0013(17) 0.0059(15) 0.0025(16)
C25B 0.014(2) 0.020(2) 0.0133(17) -0.0025(17) 0.0058(15) -0.0050(16)
C26B 0.0081(19) 0.025(2) 0.0166(18) -0.0008(17) -0.0045(15) -0.0023(16)
C27B 0.012(2) 0.018(2) 0.0202(19) 0.0009(16) 0.0006(15) -0.0009(16)
C28B 0.0090(19) 0.021(2) 0.0136(17) 0.0016(16) 0.0030(14) -0.0054(16)
C29B 0.0126(19) 0.018(2) 0.0098(16) 0.0030(16) 0.0028(14) 0.0000(14)
C30B 0.025(2) 0.023(2) 0.0183(19) -0.0064(19) 0.0064(17) -0.0014(17)
C31B 0.037(3) 0.022(2) 0.029(2) -0.008(2) 0.012(2) 0.0029(18)
C32B 0.027(3) 0.033(3) 0.020(2) 0.007(2) 0.0095(18) 0.0100(18)
C33B 0.023(2) 0.034(3) 0.0148(19) 0.007(2) 0.0065(17) -0.0001(17)
C34B 0.019(2) 0.024(2) 0.0122(17) -0.0008(18) 0.0021(15) -0.0021(16)
C35B 0.0109(19) 0.0154(19) 0.0110(16) 0.0016(15) 0.0015(14) -0.0013(14)
C36B 0.010(2) 0.017(2) 0.030(2) -0.0030(16) 0.0041(16) -0.0029(17)
C37B 0.014(2) 0.025(2) 0.023(2) 0.0010(18) 0.0033(16) -0.0052(17)
C38B 0.017(2) 0.022(2) 0.0148(18) 0.0059(17) 0.0040(15) -0.0011(15)
C39B 0.021(2) 0.016(2) 0.0142(18) 0.0003(17) 0.0033(16) 0.0002(15)
C40B 0.014(2) 0.019(2) 0.0126(17) -0.0008(16) 0.0035(15) -0.0007(15)
C41B 0.0099(18) 0.0121(19) 0.0144(17) -0.0014(15) 0.0019(14) -0.0029(14)
C42B 0.0064(18) 0.016(2) 0.0203(19) -0.0024(15) 0.0000(15) 0.0012(15)
C43B 0.017(2) 0.022(2) 0.0179(19) 0.0037(17) -0.0015(16) 0.0005(16)
C44B 0.024(2) 0.020(2) 0.030(2) 0.0069(19) -0.0017(19) -0.0061(18)
C45B 0.019(2) 0.022(2) 0.028(2) 0.0027(18) -0.0069(18) 0.0061(18)
C46B 0.015(2) 0.030(2) 0.022(2) -0.0023(18) -0.0009(17) 0.0073(18)
C47B 0.016(2) 0.022(2) 0.0158(18) -0.0009(17) 0.0030(15) 0.0023(16)
C48B 0.0107(19) 0.019(2) 0.0112(17) -0.0039(16) 0.0023(14) 0.0002(14)
C49B 0.012(2) 0.028(2) 0.0201(19) 0.0000(17) 0.0018(16) -0.0043(17)
C50B 0.011(2) 0.038(3) 0.023(2) -0.0025(19) 0.0021(17) -0.0066(19)
C51B 0.024(2) 0.026(2) 0.0152(19) -0.0090(19) 0.0030(17) -0.0040(16)
C52B 0.021(2) 0.020(2) 0.0184(19) -0.0043(18) 0.0017(16) -0.0007(16)
C53B 0.012(2) 0.019(2) 0.0169(18) -0.0037(16) -0.0018(15) -0.0010(15)

loop_
_atom_type_symbol
_atom_type_description
_atom_type_scat_dispersion_real
_atom_type_scat_dispersion_imag
_atom_type_scat_source
C C 0.0033 0.0016 'International Tables Vol C Tables 4.2.6.8 and 6.1.1.4'
H H 0.0000 0.0000 'International Tables Vol C Tables 4.2.6.8 and 6.1.1.4'
O O 0.0106 0.0060 'International Tables Vol C Tables 4.2.6.8 and 6.1.1.4'
P P 0.1023 0.0942 'International Tables Vol C Tables 4.2.6.8 and 6.1.1.4'
Ru Ru -1.2594 0.8363 'International Tables Vol C Tables 4.2.6.8 and 6.1.1.4'

loop_
_geom_angle_atom_site_label_1
_geom_angle_atom_site_label_2
_geom_angle_atom_site_label_3
_geom_angle
C21A Ru1A C20A 92.48(16)
C21A Ru1A C22A 88.00(16)
C20A Ru1A C22A 174.93(16)
C21A Ru1A P1A 96.65(12)
C20A Ru1A P1A 94.10(11)
C22A Ru1A P1A 90.85(11)
C21A Ru1A Ru3A 97.54(11)
C20A Ru1A Ru3A 89.31(11)
C22A Ru1A Ru3A 85.63(11)
P1A Ru1A Ru3A 165.24(3)
C21A Ru1A Ru2A 155.76(12)
C20A Ru1A Ru2A 81.74(11)
C22A Ru1A Ru2A 95.78(11)
P1A Ru1A Ru2A 107.20(3)
Ru3A Ru1A Ru2A 59.067(10)
C24A Ru2A C25A 88.49(16)
C24A Ru2A C23A 91.20(17)
C25A Ru2A C23A 171.90(17)
C24A Ru2A P2A 100.14(12)
C25A Ru2A P2A 94.67(12)
C23A Ru2A P2A 93.35(13)
C24A Ru2A Ru3A 169.64(12)
C25A Ru2A Ru3A 96.22(11)
C23A Ru2A Ru3A 82.83(11)
P2A Ru2A Ru3A 88.70(3)
C24A Ru2A Ru1A 112.89(12)
C25A Ru2A Ru1A 78.57(11)
C23A Ru2A Ru1A 94.12(12)
P2A Ru2A Ru1A 145.91(3)
Ru3A Ru2A Ru1A 59.411(10)
C27A Ru3A C28A 93.00(17)
C27A Ru3A C26A 92.66(17)
C28A Ru3A C26A 174.30(16)
C27A Ru3A P3A 106.25(12)
C28A Ru3A P3A 90.55(12)
C26A Ru3A P3A 87.18(12)
C27A Ru3A Ru2A 156.38(12)
C28A Ru3A Ru2A 80.85(11)
C26A Ru3A Ru2A 94.21(11)
P3A Ru3A Ru2A 96.65(3)
C27A Ru3A Ru1A 95.98(12)
C28A Ru3A Ru1A 90.47(11)
C26A Ru3A Ru1A 89.65(12)
P3A Ru3A Ru1A 157.65(3)
Ru2A Ru3A Ru1A 61.522(10)
C14A P1A C8A 101.86(17)
C14A P1A C1A 102.16(18)
C8A P1A C1A 100.24(17)
C14A P1A Ru1A 112.63(12)
C8A P1A Ru1A 122.60(13)
C1A P1A Ru1A 114.63(12)
C35A P2A C29A 101.65(17)
C35A P2A C41A 105.59(18)
C29A P2A C41A 98.81(16)
C35A P2A Ru2A 117.11(13)
C29A P2A Ru2A 116.51(13)
C41A P2A Ru2A 114.77(12)
C42A P3A C48A 99.72(17)
C42A P3A C41A 106.04(18)
C48A P3A C41A 102.82(17)
C42A P3A Ru3A 118.19(13)
C48A P3A Ru3A 116.05(13)
C41A P3A Ru3A 112.18(12)
C2A C1A P1A 115.3(3)
C2A C1A H1AA 108.5
P1A C1A H1AA 108.5
C2A C1A H1AB 108.5
P1A C1A H1AB 108.5
H1AA C1A H1AB 107.5
C3A C2A C7A 118.4(4)
C3A C2A C1A 121.4(4)
C7A C2A C1A 120.2(3)
C2A C3A C4A 120.8(4)
C2A C3A H3AA 119.6
C4A C3A H3AA 119.6
C5A C4A C3A 119.8(4)
C5A C4A H4AA 120.1
C3A C4A H4AA 120.1
C4A C5A C6A 120.0(4)
C4A C5A H5AA 120.0
C6A C5A H5AA 120.0
C7A C6A C5A 119.8(4)
C7A C6A H6AA 120.1
C5A C6A H6AA 120.1
C6A C7A C2A 121.1(4)
C6A C7A H7AA 119.5
C2A C7A H7AA 119.5
C9A C8A C13A 119.1(4)
C9A C8A P1A 120.8(3)
C13A C8A P1A 119.9(3)
C8A C9A C10A 120.4(4)
C8A C9A H9AA 119.8
C10A C9A H9AA 119.8
C11A C10A C9A 120.2(4)
C11A C10A H10A 119.9
C9A C10A H10A 119.9
C10A C11A C12A 120.0(4)
C10A C11A H11A 120.0
C12A C11A H11A 120.0
C13A C12A C11A 120.0(4)
C13A C12A H12A 120.0
C11A C12A H12A 120.0
C12A C13A C8A 120.2(4)
C12A C13A H13A 119.9
C8A C13A H13A 119.9
C19A C14A C15A 118.4(4)
C19A C14A P1A 120.1(3)
C15A C14A P1A 121.4(3)
C16A C15A C14A 120.8(4)
C16A C15A H15A 119.6
C14A C15A H15A 119.6
C17A C16A C15A 119.9(4)
C17A C16A H16A 120.0
C15A C16A H16A 120.0
C16A C17A C18A 120.1(4)
C16A C17A H17A 120.0
C18A C17A H17A 120.0
C17A C18A C19A 119.7(4)
C17A C18A H18A 120.2
C19A C18A H18A 120.2
C18A C19A C14A 121.2(4)
C18A C19A H19A 119.4
C14A C19A H19A 119.4
O1A C20A Ru1A 173.2(3)
O2A C21A Ru1A 179.5(4)
O3A C22A Ru1A 172.5(3)
O4A C23A Ru2A 173.4(3)
O5A C24A Ru2A 177.1(4)
O6A C25A Ru2A 171.3(3)
O7A C26A Ru3A 174.3(3)
O8A C27A Ru3A 176.1(4)
O9A C28A Ru3A 173.8(3)
C30A C29A C34A 118.4(4)
C30A C29A P2A 122.4(3)
C34A C29A P2A 119.2(3)
C31A C30A C29A 120.7(4)
C31A C30A H30A 119.7
C29A C30A H30A 119.7
C32A C31A C30A 120.7(4)
C32A C31A H31A 119.7
C30A C31A H31A 119.7
C31A C32A C33A 119.4(4)
C31A C32A H32A 120.3
C33A C32A H32A 120.3
C32A C33A C34A 120.2(4)
C32A C33A H33A 119.9
C34A C33A H33A 119.9
C33A C34A C29A 120.7(4)
C33A C34A H34A 119.7
C29A C34A H34A 119.7
C36A C35A C40A 117.8(4)
C36A C35A P2A 123.9(3)
C40A C35A P2A 118.2(3)
C37A C36A C35A 120.6(4)
C37A C36A H36A 119.7
C35A C36A H36A 119.7
C38A C37A C36A 120.4(4)
C38A C37A H37A 119.8
C36A C37A H37A 119.8
C37A C38A C39A 119.7(4)
C37A C38A H38A 120.1
C39A C38A H38A 120.1
C40A C39A C38A 119.9(4)
C40A C39A H39A 120.1
C38A C39A H39A 120.1
C39A C40A C35A 121.4(4)
C39A C40A H40A 119.3
C35A C40A H40A 119.3
P2A C41A P3A 115.5(2)
P2A C41A H41A 108.4
P3A C41A H41A 108.4
P2A C41A H41B 108.4
P3A C41A H41B 108.4
H41A C41A H41B 107.5
C43A C42A C47A 118.9(4)
C43A C42A P3A 121.2(3)
C47A C42A P3A 119.8(3)
C42A C43A C44A 120.7(4)
C42A C43A H43A 119.6
C44A C43A H43A 119.6
C45A C44A C43A 119.8(4)
C45A C44A H44A 120.1
C43A C44A H44A 120.1
C44A C45A C46A 120.0(4)
C44A C45A H45A 120.0
C46A C45A H45A 120.0
C45A C46A C47A 120.2(4)
C45A C46A H46A 119.9
C47A C46A H46A 119.9
C46A C47A C42A 120.3(4)
C46A C47A H47A 119.8
C42A C47A H47A 119.8
C49A C48A C53A 118.7(4)
C49A C48A P3A 116.8(3)
C53A C48A P3A 124.5(3)
C50A C49A C48A 121.1(4)
C50A C49A H49A 119.4
C48A C49A H49A 119.4
C49A C50A C51A 120.0(4)
C49A C50A H50A 120.0
C51A C50A H50A 120.0
C52A C51A C50A 119.4(4)
C52A C51A H51A 120.3
C50A C51A H51A 120.3
C51A C52A C53A 120.5(4)
C51A C52A H52A 119.7
C53A C52A H52A 119.7
C48A C53A C52A 120.2(4)
C48A C53A H53A 119.9
C52A C53A H53A 119.9
C21B Ru1B C20B 89.79(15)
C21B Ru1B C22B 90.29(16)
C20B Ru1B C22B 176.63(15)
C21B Ru1B P1B 100.04(12)
C20B Ru1B P1B 92.70(11)
C22B Ru1B P1B 90.60(11)
C21B Ru1B Ru2B 96.46(12)
C20B Ru1B Ru2B 92.88(10)
C22B Ru1B Ru2B 83.77(11)
P1B Ru1B Ru2B 162.58(3)
C21B Ru1B Ru3B 154.94(12)
C20B Ru1B Ru3B 85.51(11)
C22B Ru1B Ru3B 93.01(11)
P1B Ru1B Ru3B 104.75(3)
Ru2B Ru1B Ru3B 59.310(10)
C24B Ru2B C25B 92.16(16)
C24B Ru2B C23B 92.57(17)
C25B Ru2B C23B 175.23(16)
C24B Ru2B P2B 105.96(12)
C25B Ru2B P2B 91.13(12)
C23B Ru2B P2B 88.18(12)
C24B Ru2B Ru3B 156.83(11)
C25B Ru2B Ru3B 81.21(11)
C23B Ru2B Ru3B 94.17(12)
P2B Ru2B Ru3B 96.40(3)
C24B Ru2B Ru1B 97.34(12)
C25B Ru2B Ru1B 93.23(11)
C23B Ru2B Ru1B 85.54(11)
P2B Ru2B Ru1B 156.11(3)
Ru3B Ru2B Ru1B 61.198(10)
C27B Ru3B C26B 92.62(17)
C27B Ru3B C28B 87.53(16)
C26B Ru3B C28B 171.69(16)
C27B Ru3B P3B 99.65(12)
C26B Ru3B P3B 93.26(12)
C28B Ru3B P3B 94.90(11)
C27B Ru3B Ru2B 170.95(12)
C26B Ru3B Ru2B 83.90(12)
C28B Ru3B Ru2B 94.70(11)
P3B Ru3B Ru2B 88.92(3)
C27B Ru3B Ru1B 112.31(12)
C26B Ru3B Ru1B 90.30(11)
C28B Ru3B Ru1B 81.97(11)
P3B Ru3B Ru1B 147.64(3)
Ru2B Ru3B Ru1B 59.492(10)
C14B P1B C8B 103.22(17)
C14B P1B C1B 102.44(18)
C8B P1B C1B 100.09(18)
C14B P1B Ru1B 112.94(12)
C8B P1B Ru1B 121.04(13)
C1B P1B Ru1B 114.71(12)
C35B P2B C29B 98.54(17)
C35B P2B C41B 105.67(17)
C29B P2B C41B 102.85(17)
C35B P2B Ru2B 120.05(13)
C29B P2B Ru2B 115.70(13)
C41B P2B Ru2B 111.91(12)
C42B P3B C48B 101.87(17)
C42B P3B C41B 106.45(17)
C48B P3B C41B 98.07(16)
C42B P3B Ru3B 116.88(13)
C48B P3B Ru3B 117.15(13)
C41B P3B Ru3B 114.07(12)
C2B C1B P1B 113.4(3)
C2B C1B H1BA 108.9
P1B C1B H1BA 108.9
C2B C1B H1BB 108.9
P1B C1B H1BB 108.9
H1BA C1B H1BB 107.7
C3B C2B C7B 117.6(4)
C3B C2B C1B 121.7(3)
C7B C2B C1B 120.7(4)
C4B C3B C2B 120.9(4)
C4B C3B H3BA 119.6
C2B C3B H3BA 119.6
C3B C4B C5B 120.7(4)
C3B C4B H4BA 119.7
C5B C4B H4BA 119.7
C6B C5B C4B 119.1(4)
C6B C5B H5BA 120.4
C4B C5B H5BA 120.4
C5B C6B C7B 120.3(4)
C5B C6B H6BA 119.9
C7B C6B H6BA 119.9
C6B C7B C2B 121.3(4)
C6B C7B H7BA 119.4
C2B C7B H7BA 119.4
C9B C8B C13B 118.3(3)
C9B C8B P1B 120.3(3)
C13B C8B P1B 121.0(3)
C10B C9B C8B 121.1(4)
C10B C9B H9BA 119.4
C8B C9B H9BA 119.4
C9B C10B C11B 119.7(4)
C9B C10B H10B 120.2
C11B C10B H10B 120.2
C10B C11B C12B 120.0(4)
C10B C11B H11B 120.0
C12B C11B H11B 120.0
C13B C12B C11B 120.0(4)
C13B C12B H12B 120.0
C11B C12B H12B 120.0
C12B C13B C8B 120.9(4)
C12B C13B H13B 119.6
C8B C13B H13B 119.6
C19B C14B C15B 118.4(4)
C19B C14B P1B 122.0(3)
C15B C14B P1B 119.3(3)
C16B C15B C14B 121.1(4)
C16B C15B H15B 119.5
C14B C15B H15B 119.5
C17B C16B C15B 119.9(4)
C17B C16B H16B 120.0
C15B C16B H16B 120.0
C18B C17B C16B 119.8(4)
C18B C17B H17B 120.1
C16B C17B H17B 120.1
C17B C18B C19B 120.2(4)
C17B C18B H18B 119.9
C19B C18B H18B 119.9
C14B C19B C18B 120.5(4)
C14B C19B H19B 119.7
C18B C19B H19B 119.7
O1B C20B Ru1B 173.4(3)
O2B C21B Ru1B 177.3(4)
O3B C22B Ru1B 173.3(3)
O4B C23B Ru2B 173.9(3)
O5B C24B Ru2B 176.6(3)
O6B C25B Ru2B 173.1(3)
O7N C26B Ru3B 173.6(3)
O8B C27B Ru3B 176.6(4)
O9B C28B Ru3B 171.4(3)
C30B C29B C34B 118.3(3)
C30B C29B P2B 125.2(3)
C34B C29B P2B 116.4(3)
C29B C30B C31B 120.6(4)
C29B C30B H30B 119.7
C31B C30B H30B 119.7
C32B C31B C30B 120.2(4)
C32B C31B H31B 119.9
C30B C31B H31B 119.9
C33B C32B C31B 120.1(4)
C33B C32B H32B 120.0
C31B C32B H32B 120.0
C32B C33B C34B 120.3(4)
C32B C33B H33B 119.8
C34B C33B H33B 119.8
C33B C34B C29B 120.4(4)
C33B C34B H34B 119.8
C29B C34B H34B 119.8
C36B C35B C40B 118.7(4)
C36B C35B P2B 119.8(3)
C40B C35B P2B 121.4(3)
C37B C36B C35B 120.6(4)
C37B C36B H36B 119.7
C35B C36B H36B 119.7
C38B C37B C36B 120.0(4)
C38B C37B H37B 120.0
C36B C37B H37B 120.0
C39B C38B C37B 120.0(4)
C39B C38B H38B 120.0
C37B C38B H38B 120.0
C38B C39B C40B 120.1(4)
C38B C39B H39B 119.9
C40B C39B H39B 119.9
C39B C40B C35B 120.6(4)
C39B C40B H40B 119.7
C35B C40B H40B 119.7
P2B C41B P3B 115.6(2)
P2B C41B H41C 108.4
P3B C41B H41C 108.4
P2B C41B H41D 108.4
P3B C41B H41D 108.4
H41C C41B H41D 107.4
C43B C42B C47B 118.7(4)
C43B C42B P3B 123.9(3)
C47B C42B P3B 117.5(3)
C42B C43B C44B 120.7(4)
C42B C43B H43B 119.6
C44B C43B H43B 119.6
C45B C44B C43B 119.9(4)
C45B C44B H44B 120.0
C43B C44B H44B 120.0
C46B C45B C44B 119.6(4)
C46B C45B H45B 120.2
C44B C45B H45B 120.2
C47B C46B C45B 120.5(4)
C47B C46B H46B 119.8
C45B C46B H46B 119.8
C46B C47B C42B 120.6(4)
C46B C47B H47B 119.7
C42B C47B H47B 119.7
C53B C48B C49B 118.4(4)
C53B C48B P3B 119.8(3)
C49B C48B P3B 121.7(3)
C50B C49B C48B 120.5(4)
C50B C49B H49B 119.8
C48B C49B H49B 119.8
C51B C50B C49B 120.2(4)
C51B C50B H50B 119.9
C49B C50B H50B 119.9
C52B C51B C50B 120.0(4)
C52B C51B H51B 120.0
C50B C51B H51B 120.0
C51B C52B C53B 119.5(4)
C51B C52B H52B 120.3
C53B C52B H52B 120.3
C48B C53B C52B 121.4(4)
C48B C53B H53B 119.3
C52B C53B H53B 119.3

loop_
_geom_bond_atom_site_label_1
_geom_bond_atom_site_label_2
_geom_bond_distance
_geom_bond_publ_flag
Ru1A C21A 1.873(4) ?
Ru1A C20A 1.927(4) ?
Ru1A C22A 1.946(4) ?
Ru1A P1A 2.3353(10) y
Ru1A Ru3A 2.8454(4) y
Ru1A Ru2A 2.9054(4) y
Ru2A C24A 1.898(4) ?
Ru2A C25A 1.922(4) ?
Ru2A C23A 1.932(4) ?
Ru2A P2A 2.3232(10) y
Ru2A Ru3A 2.8353(4) y
Ru3A C27A 1.898(4) ?
Ru3A C28A 1.935(4) ?
Ru3A C26A 1.940(4) ?
Ru3A P3A 2.3196(10) y
P1A C14A 1.825(4) ?
P1A C8A 1.832(4) ?
P1A C1A 1.859(4) ?
P2A C35A 1.815(4) ?
P2A C29A 1.843(4) ?
P2A C41A 1.850(4) ?
P3A C42A 1.828(4) ?
P3A C48A 1.837(4) ?
P3A C41A 1.854(4) ?
O1A C20A 1.150(5) ?
O2A C21A 1.149(4) ?
O3A C22A 1.141(5) ?
O4A C23A 1.147(5) ?
O5A C24A 1.145(5) ?
O6A C25A 1.150(5) ?
O7A C26A 1.140(5) ?
O8A C27A 1.144(5) ?
O9A C28A 1.138(5) ?
C1A C2A 1.520(5) ?
C1A H1AA 0.9900 ?
C1A H1AB 0.9900 ?
C2A C3A 1.385(5) ?
C2A C7A 1.397(5) ?
C3A C4A 1.392(6) ?
C3A H3AA 0.9500 ?
C4A C5A 1.383(6) ?
C4A H4AA 0.9500 ?
C5A C6A 1.385(6) ?
C5A H5AA 0.9500 ?
C6A C7A 1.382(6) ?
C6A H6AA 0.9500 ?
C7A H7AA 0.9500 ?
C8A C9A 1.388(5) ?
C8A C13A 1.400(5) ?
C9A C10A 1.389(5) ?
C9A H9AA 0.9500 ?
C10A C11A 1.376(6) ?
C10A H10A 0.9500 ?
C11A C12A 1.389(6) ?
C11A H11A 0.9500 ?
C12A C13A 1.386(5) ?
C12A H12A 0.9500 ?
C13A H13A 0.9500 ?
C14A C19A 1.393(5) ?
C14A C15A 1.394(6) ?
C15A C16A 1.391(5) ?
C15A H15A 0.9500 ?
C16A C17A 1.386(6) ?
C16A H16A 0.9500 ?
C17A C18A 1.386(6) ?
C17A H17A 0.9500 ?
C18A C19A 1.387(5) ?
C18A H18A 0.9500 ?
C19A H19A 0.9500 ?
C29A C30A 1.391(5) ?
C29A C34A 1.397(6) ?
C30A C31A 1.386(5) ?
C30A H30A 0.9500 ?
C31A C32A 1.380(6) ?
C31A H31A 0.9500 ?
C32A C33A 1.386(6) ?
C32A H32A 0.9500 ?
C33A C34A 1.390(5) ?
C33A H33A 0.9500 ?
C34A H34A 0.9500 ?
C35A C36A 1.393(5) ?
C35A C40A 1.404(5) ?
C36A C37A 1.392(6) ?
C36A H36A 0.9500 ?
C37A C38A 1.378(6) ?
C37A H37A 0.9500 ?
C38A C39A 1.390(6) ?
C38A H38A 0.9500 ?
C39A C40A 1.375(6) ?
C39A H39A 0.9500 ?
C40A H40A 0.9500 ?
C41A H41A 0.9900 ?
C41A H41B 0.9900 ?
C42A C43A 1.388(6) ?
C42A C47A 1.397(5) ?
C43A C44A 1.396(5) ?
C43A H43A 0.9500 ?
C44A C45A 1.381(6) ?
C44A H44A 0.9500 ?
C45A C46A 1.386(6) ?
C45A H45A 0.9500 ?
C46A C47A 1.389(6) ?
C46A H46A 0.9500 ?
C47A H47A 0.9500 ?
C48A C49A 1.391(5) ?
C48A C53A 1.393(6) ?
C49A C50A 1.383(6) ?
C49A H49A 0.9500 ?
C50A C51A 1.394(7) ?
C50A H50A 0.9500 ?
C51A C52A 1.380(6) ?
C51A H51A 0.9500 ?
C52A C53A 1.397(5) ?
C52A H52A 0.9500 ?
C53A H53A 0.9500 ?
Ru1B C21B 1.873(4) ?
Ru1B C20B 1.934(4) ?
Ru1B C22B 1.952(4) ?
Ru1B P1B 2.3406(10) y
Ru1B Ru2B 2.8504(4) y
Ru1B Ru3B 2.8992(4) y
Ru2B C24B 1.906(4) ?
Ru2B C25B 1.932(4) ?
Ru2B C23B 1.940(4) ?
Ru2B P2B 2.3195(10) y
Ru2B Ru3B 2.8451(4) y
Ru3B C27B 1.893(4) ?
Ru3B C26B 1.929(4) ?
Ru3B C28B 1.933(4) ?
Ru3B P3B 2.3191(10) y
P1B C14B 1.821(4) ?
P1B C8B 1.825(4) ?
P1B C1B 1.867(4) ?
P2B C35B 1.823(4) ?
P2B C29B 1.825(4) ?
P2B C41B 1.845(4) ?
P3B C42B 1.820(4) ?
P3B C48B 1.841(4) ?
P3B C41B 1.850(4) ?
O1B C20B 1.145(4) ?
O2B C21B 1.153(5) ?
O3B C22B 1.136(5) ?
O4B C23B 1.134(5) ?
O5B C24B 1.134(5) ?
O6B C25B 1.147(5) ?
O7N C26B 1.148(5) ?
O8B C27B 1.149(5) ?
O9B C28B 1.141(5) ?
C1B C2B 1.502(5) ?
C1B H1BA 0.9900 ?
C1B H1BB 0.9900 ?
C2B C3B 1.393(6) ?
C2B C7B 1.397(5) ?
C3B C4B 1.382(6) ?
C3B H3BA 0.9500 ?
C4B C5B 1.389(6) ?
C4B H4BA 0.9500 ?
C5B C6B 1.376(6) ?
C5B H5BA 0.9500 ?
C6B C7B 1.387(6) ?
C6B H6BA 0.9500 ?
C7B H7BA 0.9500 ?
C8B C9B 1.399(5) ?
C8B C13B 1.403(5) ?
C9B C10B 1.388(5) ?
C9B H9BA 0.9500 ?
C10B C11B 1.390(5) ?
C10B H10B 0.9500 ?
C11B C12B 1.394(6) ?
C11B H11B 0.9500 ?
C12B C13B 1.382(5) ?
C12B H12B 0.9500 ?
C13B H13B 0.9500 ?
C14B C19B 1.391(6) ?
C14B C15B 1.399(5) ?
C15B C16B 1.388(5) ?
C15B H15B 0.9500 ?
C16B C17B 1.386(6) ?
C16B H16B 0.9500 ?
C17B C18B 1.383(6) ?
C17B H17B 0.9500 ?
C18B C19B 1.399(6) ?
C18B H18B 0.9500 ?
C19B H19B 0.9500 ?
C29B C30B 1.385(6) ?
C29B C34B 1.405(5) ?
C30B C31B 1.395(6) ?
C30B H30B 0.9500 ?
C31B C32B 1.374(6) ?
C31B H31B 0.9500 ?
C32B C33B 1.374(6) ?
C32B H32B 0.9500 ?
C33B C34B 1.386(5) ?
C33B H33B 0.9500 ?
C34B H34B 0.9500 ?
C35B C36B 1.393(5) ?
C35B C40B 1.395(5) ?
C36B C37B 1.389(6) ?
C36B H36B 0.9500 ?
C37B C38B 1.383(6) ?
C37B H37B 0.9500 ?
C38B C39B 1.382(6) ?
C38B H38B 0.9500 ?
C39B C40B 1.388(5) ?
C39B H39B 0.9500 ?
C40B H40B 0.9500 ?
C41B H41C 0.9900 ?
C41B H41D 0.9900 ?
C42B C43B 1.385(5) ?
C42B C47B 1.409(5) ?
C43B C44B 1.400(6) ?
C43B H43B 0.9500 ?
C44B C45B 1.392(6) ?
C44B H44B 0.9500 ?
C45B C46B 1.388(6) ?
C45B H45B 0.9500 ?
C46B C47B 1.382(6) ?
C46B H46B 0.9500 ?
C47B H47B 0.9500 ?
C48B C53B 1.387(5) ?
C48B C49B 1.396(5) ?
C49B C50B 1.389(6) ?
C49B H49B 0.9500 ?
C50B C51B 1.385(6) ?
C50B H50B 0.9500 ?
C51B C52B 1.385(6) ?
C51B H51B 0.9500 ?
C52B C53B 1.388(5) ?
C52B H52B 0.9500 ?
C53B H53B 0.9500 ?

loop_
_geom_hbond_atom_site_label_D
_geom_hbond_atom_site_label_H
_geom_hbond_atom_site_label_A
_geom_hbond_site_symmetry_A
_geom_hbond_distance_DH
_geom_hbond_distance_HA
_geom_hbond_distance_DA
_geom_hbond_angle_DHA
_geom_hbond_publ_flag
C5A H5AA O1A 3_656 0.9500 2.5500 3.221(5) 127.00 yes
C10B H10B O1B 3_755 0.9500 2.5800 3.250(5) 128.00 yes
C3B H3BA Cg1 . 0.9500 2.7800 3.485(4) 131.00 yes
C12B H12B Cg2 1_554 0.9500 2.6700 3.539(4) 153.00 yes

loop_
_geom_torsion_atom_site_label_1
_geom_torsion_atom_site_label_2
_geom_torsion_atom_site_label_3
_geom_torsion_atom_site_label_4
_geom_torsion
C21A Ru1A Ru2A C24A -155.6(3)
C20A Ru1A Ru2A C24A -78.05(17)
C22A Ru1A Ru2A C24A 106.41(17)
P1A Ru1A Ru2A C24A 13.71(13)
Ru3A Ru1A Ru2A C24A -172.22(13)
C21A Ru1A Ru2A C25A 121.0(3)
C20A Ru1A Ru2A C25A -161.48(15)
C22A Ru1A Ru2A C25A 22.98(16)
P1A Ru1A Ru2A C25A -69.71(12)
Ru3A Ru1A Ru2A C25A 104.35(11)
C21A Ru1A Ru2A C23A -62.5(3)
C20A Ru1A Ru2A C23A 15.00(16)
C22A Ru1A Ru2A C23A -160.55(16)
P1A Ru1A Ru2A C23A 106.76(12)
Ru3A Ru1A Ru2A C23A -79.17(12)
C21A Ru1A Ru2A P2A 39.7(3)
C20A Ru1A Ru2A P2A 117.18(12)
C22A Ru1A Ru2A P2A -58.36(12)
P1A Ru1A Ru2A P2A -151.05(5)
Ru3A Ru1A Ru2A P2A 23.01(5)
C21A Ru1A Ru2A Ru3A 16.6(3)
C20A Ru1A Ru2A Ru3A 94.17(11)
C22A Ru1A Ru2A Ru3A -81.37(11)
P1A Ru1A Ru2A Ru3A -174.06(3)
C24A Ru2A Ru3A C27A 63.1(7)
C25A Ru2A Ru3A C27A -53.6(3)
C23A Ru2A Ru3A C27A 118.3(3)
P2A Ru2A Ru3A C27A -148.1(3)
Ru1A Ru2A Ru3A C27A 19.2(3)
C24A Ru2A Ru3A C28A 139.4(7)
C25A Ru2A Ru3A C28A 22.77(16)
C23A Ru2A Ru3A C28A -165.33(17)
P2A Ru2A Ru3A C28A -71.78(12)
Ru1A Ru2A Ru3A C28A 95.56(12)
C24A Ru2A Ru3A C26A -43.4(7)
C25A Ru2A Ru3A C26A -160.09(17)
C23A Ru2A Ru3A C26A 11.80(17)
P2A Ru2A Ru3A C26A 105.35(12)
Ru1A Ru2A Ru3A C26A -87.31(12)
C24A Ru2A Ru3A P3A -131.1(7)
C25A Ru2A Ru3A P3A 112.26(12)
C23A Ru2A Ru3A P3A -75.84(13)
P2A Ru2A Ru3A P3A 17.70(4)
Ru1A Ru2A Ru3A P3A -174.96(3)
C24A Ru2A Ru3A Ru1A 43.9(7)
C25A Ru2A Ru3A Ru1A -72.78(12)
C23A Ru2A Ru3A Ru1A 99.11(12)
P2A Ru2A Ru3A Ru1A -167.34(3)
C21A Ru1A Ru3A C27A 14.43(17)
C20A Ru1A Ru3A C27A 106.84(16)
C22A Ru1A Ru3A C27A -72.97(17)
P1A Ru1A Ru3A C27A -149.57(16)
Ru2A Ru1A Ru3A C27A -172.38(12)
C21A Ru1A Ru3A C28A 107.50(16)
C20A Ru1A Ru3A C28A -160.09(15)
C22A Ru1A Ru3A C28A 20.10(16)
P1A Ru1A Ru3A C28A -56.50(16)
Ru2A Ru1A Ru3A C28A -79.32(11)
C21A Ru1A Ru3A C26A -78.21(16)
C20A Ru1A Ru3A C26A 14.20(15)
C22A Ru1A Ru3A C26A -165.60(16)
P1A Ru1A Ru3A C26A 117.80(16)
Ru2A Ru1A Ru3A C26A 94.98(11)
C21A Ru1A Ru3A P3A -159.91(14)
C20A Ru1A Ru3A P3A -67.50(13)
C22A Ru1A Ru3A P3A 112.70(13)
P1A Ru1A Ru3A P3A 36.10(14)
Ru2A Ru1A Ru3A P3A 13.28(7)
C21A Ru1A Ru3A Ru2A -173.19(12)
C20A Ru1A Ru3A Ru2A -80.78(11)
C22A Ru1A Ru3A Ru2A 99.42(11)
P1A Ru1A Ru3A Ru2A 22.82(11)
C21A Ru1A P1A C14A -93.36(18)
C20A Ru1A P1A C14A 173.65(18)
C22A Ru1A P1A C14A -5.28(18)
Ru3A Ru1A P1A C14A 70.66(18)
Ru2A Ru1A P1A C14A 91.04(14)
C21A Ru1A P1A C8A 144.57(19)
C20A Ru1A P1A C8A 51.58(18)
C22A Ru1A P1A C8A -127.35(19)
Ru3A Ru1A P1A C8A -51.4(2)
Ru2A Ru1A P1A C8A -31.03(15)
C21A Ru1A P1A C1A 22.88(18)
C20A Ru1A P1A C1A -70.10(18)
C22A Ru1A P1A C1A 110.96(18)
Ru3A Ru1A P1A C1A -173.10(15)
Ru2A Ru1A P1A C1A -152.72(14)
C24A Ru2A P2A C35A -93.65(18)
C25A Ru2A P2A C35A -4.34(18)
C23A Ru2A P2A C35A 174.53(18)
Ru3A Ru2A P2A C35A 91.79(14)
Ru1A Ru2A P2A C35A 72.12(15)
C24A Ru2A P2A C29A 26.94(18)
C25A Ru2A P2A C29A 116.24(17)
C23A Ru2A P2A C29A -64.88(17)
Ru3A Ru2A P2A C29A -147.63(13)
Ru1A Ru2A P2A C29A -167.30(12)
C24A Ru2A P2A C41A 141.69(18)
C25A Ru2A P2A C41A -129.01(18)
C23A Ru2A P2A C41A 49.87(18)
Ru3A Ru2A P2A C41A -32.88(14)
Ru1A Ru2A P2A C41A -52.55(15)
C27A Ru3A P3A C42A 48.17(19)
C28A Ru3A P3A C42A -45.12(17)
C26A Ru3A P3A C42A 140.12(17)
Ru2A Ru3A P3A C42A -125.97(13)
Ru1A Ru3A P3A C42A -137.70(14)
C27A Ru3A P3A C48A -70.20(19)
C28A Ru3A P3A C48A -163.49(18)
C26A Ru3A P3A C48A 21.74(18)
Ru2A Ru3A P3A C48A 115.66(14)
Ru1A Ru3A P3A C48A 103.93(15)
C27A Ru3A P3A C41A 172.02(18)
C28A Ru3A P3A C41A 78.74(18)
C26A Ru3A P3A C41A -96.03(18)
Ru2A Ru3A P3A C41A -2.12(14)
Ru1A Ru3A P3A C41A -13.84(17)
C14A P1A C1A C2A -167.3(3)
C8A P1A C1A C2A -62.7(3)
Ru1A P1A C1A C2A 70.6(3)
P1A C1A C2A C3A -97.4(4)
P1A C1A C2A C7A 84.3(4)
C7A C2A C3A C4A 2.7(6)
C1A C2A C3A C4A -175.6(4)
C2A C3A C4A C5A -1.9(6)
C3A C4A C5A C6A 0.5(7)
C4A C5A C6A C7A 0.1(7)
C5A C6A C7A C2A 0.7(7)
C3A C2A C7A C6A -2.1(6)
C1A C2A C7A C6A 176.2(4)
C14A P1A C8A C9A -150.7(3)
C1A P1A C8A C9A 104.4(3)
Ru1A P1A C8A C9A -23.7(4)
C14A P1A C8A C13A 34.9(4)
C1A P1A C8A C13A -70.0(3)
Ru1A P1A C8A C13A 161.8(3)
C13A C8A C9A C10A -0.7(6)
P1A C8A C9A C10A -175.2(3)
C8A C9A C10A C11A -0.6(6)
C9A C10A C11A C12A 1.2(6)
C10A C11A C12A C13A -0.4(6)
C11A C12A C13A C8A -0.9(6)
C9A C8A C13A C12A 1.5(6)
P1A C8A C13A C12A 176.0(3)
C8A P1A C14A C19A 48.6(3)
C1A P1A C14A C19A 151.9(3)
Ru1A P1A C14A C19A -84.6(3)
C8A P1A C14A C15A -136.0(3)
C1A P1A C14A C15A -32.6(4)
Ru1A P1A C14A C15A 90.9(3)
C19A C14A C15A C16A -1.2(6)
P1A C14A C15A C16A -176.7(3)
C14A C15A C16A C17A 1.0(6)
C15A C16A C17A C18A -0.3(6)
C16A C17A C18A C19A -0.2(6)
C17A C18A C19A C14A 0.1(6)
C15A C14A C19A C18A 0.6(6)
P1A C14A C19A C18A 176.2(3)
C20A Ru1A C21A O2A 17E1(10)
Ru3A Ru1A C21A O2A -10E1(10)
Ru2A Ru1A C21A O2A -12E1(10)
Ru2A Ru1A C22A O3A -18E1(10)
C35A P2A C29A C30A -25.8(3)
C41A P2A C29A C30A 82.2(3)
Ru2A P2A C29A C30A -154.3(3)
C35A P2A C29A C34A 156.2(3)
C41A P2A C29A C34A -95.8(3)
Ru2A P2A C29A C34A 27.7(3)
C34A C29A C30A C31A -0.5(5)
P2A C29A C30A C31A -178.5(3)
C29A C30A C31A C32A 0.9(6)
C30A C31A C32A C33A -0.8(6)
C31A C32A C33A C34A 0.1(6)
C32A C33A C34A C29A 0.3(6)
C30A C29A C34A C33A -0.2(5)
P2A C29A C34A C33A 177.9(3)
C29A P2A C35A C36A 115.1(3)
C41A P2A C35A C36A 12.4(4)
Ru2A P2A C35A C36A -116.8(3)
C29A P2A C35A C40A -64.3(3)
C41A P2A C35A C40A -167.0(3)
Ru2A P2A C35A C40A 63.9(3)
C40A C35A C36A C37A 0.2(6)
P2A C35A C36A C37A -179.1(3)
C35A C36A C37A C38A 1.3(6)
C36A C37A C38A C39A -0.9(7)
C37A C38A C39A C40A -1.0(6)
C38A C39A C40A C35A 2.6(6)
C36A C35A C40A C39A -2.2(6)
P2A C35A C40A C39A 177.2(3)
C35A P2A C41A P3A -90.8(2)
C29A P2A C41A P3A 164.4(2)
Ru2A P2A C41A P3A 39.7(3)
C42A P3A C41A P2A 109.5(2)
C48A P3A C41A P2A -146.2(2)
Ru3A P3A C41A P2A -20.9(3)
C48A P3A C42A C43A 119.5(3)
C41A P3A C42A C43A -134.1(3)
Ru3A P3A C42A C43A -7.2(4)
C48A P3A C42A C47A -56.0(3)
C41A P3A C42A C47A 50.5(3)
Ru3A P3A C42A C47A 177.3(3)
C47A C42A C43A C44A -1.3(6)
P3A C42A C43A C44A -176.8(3)
C42A C43A C44A C45A -0.4(6)
C43A C44A C45A C46A 1.7(6)
C44A C45A C46A C47A -1.2(6)
C45A C46A C47A C42A -0.5(6)
C43A C42A C47A C46A 1.8(6)
P3A C42A C47A C46A 177.4(3)
C42A P3A C48A C49A -58.6(3)
C41A P3A C48A C49A -167.6(3)
Ru3A P3A C48A C49A 69.6(3)
C42A P3A C48A C53A 122.8(4)
C41A P3A C48A C53A 13.8(4)
Ru3A P3A C48A C53A -109.0(3)
C53A C48A C49A C50A 0.3(6)
P3A C48A C49A C50A -178.4(3)
C48A C49A C50A C51A 0.5(7)
C49A C50A C51A C52A -1.5(7)
C50A C51A C52A C53A 1.8(7)
C49A C48A C53A C52A 0.0(6)
P3A C48A C53A C52A 178.6(3)
C51A C52A C53A C48A -1.0(7)
C21B Ru1B Ru2B C24B 16.11(17)
C20B Ru1B Ru2B C24B 106.22(16)
C22B Ru1B Ru2B C24B -73.48(16)
P1B Ru1B Ru2B C24B -145.24(15)
Ru3B Ru1B Ru2B C24B -170.73(12)
C21B Ru1B Ru2B C25B 108.70(16)
C20B Ru1B Ru2B C25B -161.18(15)
C22B Ru1B Ru2B C25B 19.12(16)
P1B Ru1B Ru2B C25B -52.64(15)
Ru3B Ru1B Ru2B C25B -78.13(11)
C21B Ru1B Ru2B C23B -75.91(17)
C20B Ru1B Ru2B C23B 14.20(16)
C22B Ru1B Ru2B C23B -165.50(16)
P1B Ru1B Ru2B C23B 122.74(15)
Ru3B Ru1B Ru2B C23B 97.25(12)
C21B Ru1B Ru2B P2B -151.15(13)
C20B Ru1B Ru2B P2B -61.04(12)
C22B Ru1B Ru2B P2B 119.26(13)
P1B Ru1B Ru2B P2B 47.50(12)
Ru3B Ru1B Ru2B P2B 22.01(7)
C21B Ru1B Ru2B Ru3B -173.16(11)
C20B Ru1B Ru2B Ru3B -83.04(10)
C22B Ru1B Ru2B Ru3B 97.25(11)
P1B Ru1B Ru2B Ru3B 25.50(9)
C24B Ru2B Ru3B C26B 117.9(3)
C25B Ru2B Ru3B C26B -167.41(16)
C23B Ru2B Ru3B C26B 11.38(17)
P2B Ru2B Ru3B C26B -77.26(12)
Ru1B Ru2B Ru3B C26B 93.96(12)
C24B Ru2B Ru3B C28B -53.9(3)
C25B Ru2B Ru3B C28B 20.82(16)
C23B Ru2B Ru3B C28B -160.39(16)
P2B Ru2B Ru3B C28B 110.97(11)
Ru1B Ru2B Ru3B C28B -77.81(11)
C24B Ru2B Ru3B P3B -148.7(3)
C25B Ru2B Ru3B P3B -74.01(12)
C23B Ru2B Ru3B P3B 104.78(12)
P2B Ru2B Ru3B P3B 16.14(4)
Ru1B Ru2B Ru3B P3B -172.64(3)
C24B Ru2B Ru3B Ru1B 24.0(3)
C25B Ru2B Ru3B Ru1B 98.63(12)
C23B Ru2B Ru3B Ru1B -82.58(12)
P2B Ru2B Ru3B Ru1B -171.22(3)
C21B Ru1B Ru3B C27B -159.5(3)
C20B Ru1B Ru3B C27B -79.65(17)
C22B Ru1B Ru3B C27B 103.37(17)
P1B Ru1B Ru3B C27B 11.96(13)
Ru2B Ru1B Ru3B C27B -175.70(13)
C21B Ru1B Ru3B C26B -66.5(3)
C20B Ru1B Ru3B C26B 13.31(15)
C22B Ru1B Ru3B C26B -163.67(16)
P1B Ru1B Ru3B C26B 104.92(12)
Ru2B Ru1B Ru3B C26B -82.74(12)
C21B Ru1B Ru3B C28B 116.5(3)
C20B Ru1B Ru3B C28B -163.63(15)
C22B Ru1B Ru3B C28B 19.39(15)
P1B Ru1B Ru3B C28B -72.02(11)
Ru2B Ru1B Ru3B C28B 100.32(11)
C21B Ru1B Ru3B P3B 30.1(3)
C20B Ru1B Ru3B P3B 109.89(11)
C22B Ru1B Ru3B P3B -67.09(12)
P1B Ru1B Ru3B P3B -158.50(6)
Ru2B Ru1B Ru3B P3B 13.84(5)
C21B Ru1B Ru3B Ru2B 16.2(3)
C20B Ru1B Ru3B Ru2B 96.04(10)
C22B Ru1B Ru3B Ru2B -80.93(11)
P1B Ru1B Ru3B Ru2B -172.34(3)
C21B Ru1B P1B C14B -94.96(18)
C20B Ru1B P1B C14B 174.77(18)
C22B Ru1B P1B C14B -4.56(18)
Ru2B Ru1B P1B C14B 66.21(17)
Ru3B Ru1B P1B C14B 88.71(14)
C21B Ru1B P1B C8B 142.05(18)
C20B Ru1B P1B C8B 51.78(18)
C22B Ru1B P1B C8B -127.55(18)
Ru2B Ru1B P1B C8B -56.79(18)
Ru3B Ru1B P1B C8B -34.28(15)
C21B Ru1B P1B C1B 21.92(18)
C20B Ru1B P1B C1B -68.35(18)
C22B Ru1B P1B C1B 112.32(18)
Ru2B Ru1B P1B C1B -176.92(15)
Ru3B Ru1B P1B C1B -154.41(14)
C24B Ru2B P2B C35B 50.18(18)
C25B Ru2B P2B C35B -42.39(17)
C23B Ru2B P2B C35B 142.33(18)
Ru3B Ru2B P2B C35B -123.68(13)
Ru1B Ru2B P2B C35B -142.97(13)
C24B Ru2B P2B C29B -67.78(19)
C25B Ru2B P2B C29B -160.35(18)
C23B Ru2B P2B C29B 24.37(18)
Ru3B Ru2B P2B C29B 118.37(14)
Ru1B Ru2B P2B C29B 99.07(15)
C24B Ru2B P2B C41B 174.86(18)
C25B Ru2B P2B C41B 82.29(17)
C23B Ru2B P2B C41B -92.99(18)
Ru3B Ru2B P2B C41B 1.00(14)
Ru1B Ru2B P2B C41B -18.29(16)
C27B Ru3B P3B C42B -90.63(19)
C26B Ru3B P3B C42B 176.15(18)
C28B Ru3B P3B C42B -2.30(18)
Ru2B Ru3B P3B C42B 92.32(14)
Ru1B Ru3B P3B C42B 80.42(15)
C27B Ru3B P3B C48B 30.65(18)
C26B Ru3B P3B C48B -62.58(18)
C28B Ru3B P3B C48B 118.97(17)
Ru2B Ru3B P3B C48B -146.40(13)
Ru1B Ru3B P3B C48B -158.30(13)
C27B Ru3B P3B C41B 144.34(18)
C26B Ru3B P3B C41B 51.12(18)
C28B Ru3B P3B C41B -127.33(17)
Ru2B Ru3B P3B C41B -32.71(13)
Ru1B Ru3B P3B C41B -44.61(15)
C14B P1B C1B C2B -173.1(3)
C8B P1B C1B C2B -67.0(3)
Ru1B P1B C1B C2B 64.2(3)
P1B C1B C2B C3B 74.7(4)
P1B C1B C2B C7B -103.7(4)
C7B C2B C3B C4B 4.5(6)
C1B C2B C3B C4B -173.9(4)
C2B C3B C4B C5B -3.6(6)
C3B C4B C5B C6B -0.4(7)
C4B C5B C6B C7B 3.2(6)
C5B C6B C7B C2B -2.2(6)
C3B C2B C7B C6B -1.7(6)
C1B C2B C7B C6B 176.8(4)
C14B P1B C8B C9B -151.7(3)
C1B P1B C8B C9B 102.9(3)
Ru1B P1B C8B C9B -24.2(4)
C14B P1B C8B C13B 36.5(4)
C1B P1B C8B C13B -69.0(3)
Ru1B P1B C8B C13B 164.0(3)
C13B C8B C9B C10B 1.5(6)
P1B C8B C9B C10B -170.5(3)
C8B C9B C10B C11B -1.7(6)
C9B C10B C11B C12B 0.0(6)
C10B C11B C12B C13B 1.8(6)
C11B C12B C13B C8B -2.0(6)
C9B C8B C13B C12B 0.4(6)
P1B C8B C13B C12B 172.3(3)
C8B P1B C14B C19B -137.6(3)
C1B P1B C14B C19B -34.0(4)
Ru1B P1B C14B C19B 90.0(3)
C8B P1B C14B C15B 48.7(3)
C1B P1B C14B C15B 152.3(3)
Ru1B P1B C14B C15B -83.8(3)
C19B C14B C15B C16B -0.2(6)
P1B C14B C15B C16B 173.7(3)
C14B C15B C16B C17B 0.0(6)
C15B C16B C17B C18B 0.5(6)
C16B C17B C18B C19B -0.7(6)
C15B C14B C19B C18B 0.0(6)
P1B C14B C19B C18B -173.8(3)
C17B C18B C19B C14B 0.5(6)
Ru3B Ru1B C20B O1B 18E1(10)
C35B P2B C29B C30B 99.8(4)
C41B P2B C29B C30B -8.6(4)
Ru2B P2B C29B C30B -130.9(3)
C35B P2B C29B C34B -75.8(3)
C41B P2B C29B C34B 175.9(3)
Ru2B P2B C29B C34B 53.6(3)
C34B C29B C30B C31B -3.1(6)
P2B C29B C30B C31B -178.5(3)
C29B C30B C31B C32B 1.6(7)
C30B C31B C32B C33B 0.7(7)
C31B C32B C33B C34B -1.4(7)
C32B C33B C34B C29B -0.1(6)
C30B C29B C34B C33B 2.4(6)
P2B C29B C34B C33B 178.2(3)
C29B P2B C35B C36B -58.6(3)
C41B P2B C35B C36B 47.4(3)
Ru2B P2B C35B C36B 175.0(3)
C29B P2B C35B C40B 116.7(3)
C41B P2B C35B C40B -137.3(3)
Ru2B P2B C35B C40B -9.7(3)
C40B C35B C36B C37B 1.3(6)
P2B C35B C36B C37B 176.7(3)
C35B C36B C37B C38B -0.6(6)
C36B C37B C38B C39B -0.9(6)
C37B C38B C39B C40B 1.5(6)
C38B C39B C40B C35B -0.8(6)
C36B C35B C40B C39B -0.6(5)
P2B C35B C40B C39B -176.0(3)
C35B P2B C41B P3B 107.6(2)
C29B P2B C41B P3B -149.6(2)
Ru2B P2B C41B P3B -24.7(2)
C42B P3B C41B P2B -88.3(2)
C48B P3B C41B P2B 166.7(2)
Ru3B P3B C41B P2B 42.1(2)
C48B P3B C42B C43B 115.4(4)
C41B P3B C42B C43B 13.2(4)
Ru3B P3B C42B C43B -115.6(3)
C48B P3B C42B C47B -65.3(3)
C41B P3B C42B C47B -167.5(3)
Ru3B P3B C42B C47B 63.7(3)
C47B C42B C43B C44B 0.2(6)
P3B C42B C43B C44B 179.5(3)
C42B C43B C44B C45B 1.1(7)
C43B C44B C45B C46B -1.1(7)
C44B C45B C46B C47B -0.1(7)
C45B C46B C47B C42B 1.4(6)
C43B C42B C47B C46B -1.4(6)
P3B C42B C47B C46B 179.2(3)
C42B P3B C48B C53B 154.1(3)
C41B P3B C48B C53B -97.1(3)
Ru3B P3B C48B C53B 25.3(3)
C42B P3B C48B C49B -30.6(3)
C41B P3B C48B C49B 78.2(3)
Ru3B P3B C48B C49B -159.4(3)
C53B C48B C49B C50B -1.5(6)
P3B C48B C49B C50B -177.0(3)
C48B C49B C50B C51B 0.8(6)
C49B C50B C51B C52B 0.2(6)
C50B C51B C52B C53B -0.4(6)
C49B C48B C53B C52B 1.4(6)
P3B C48B C53B C52B 176.8(3)
C51B C52B C53B C48B -0.4(6)
